data_2235800
loop_
_publ_author_name
'Loos, Stefan'
'Seichter, Wilhelm'
'Weber, Edwin'
'Mertens, Florian'

_publ_section_title
;
 2-Aminoterephthalic acid <i>N</i>,<i>N</i>-dimethylformamide disolvate
;
_journal_coeditor_code FY2048
_journal_issue 8
_journal_name_full 'Acta Crystallographica Section E'
_journal_page_first o2501
_journal_paper_doi 10.1107/S1600536812031431
_journal_volume 68
_journal_year 2012
_chemical_formula_iupac 'C8 H7 N O4, 2C3 H7 N O'
_chemical_formula_moiety 'C8 H7 N O4, 2(C3 H7 N O)'
_chemical_formula_sum 'C14 H21 N3 O6'
_chemical_formula_weight 327.34
_chemical_name_systematic
;
2-Aminoterephthalic acid <i>N</i>,<i>N</i>-dimethylformamide disolvate
;
_space_group_IT_number 7
_symmetry_cell_setting monoclinic
_symmetry_space_group_name_Hall 'P -2yac'
_symmetry_space_group_name_H-M 'P 1 n 1'
_atom_sites_solution_hydrogens geom
_atom_sites_solution_primary direct
_atom_sites_solution_secondary difmap
_audit_creation_method SHELXL-97
_cell_angle_alpha 90.00
_cell_angle_beta 103.2510(10)
_cell_angle_gamma 90.00
_cell_formula_units_Z 2
_cell_length_a 7.8393(2)
_cell_length_b 9.7462(2)
_cell_length_c 10.9147(2)
_cell_measurement_reflns_used 9996
_cell_measurement_temperature 153(2)
_cell_measurement_theta_max 33.26
_cell_measurement_theta_min 2.84
_cell_volume 811.72(3)
_computing_cell_refinement 'SAINT-NT (Bruker, 2007)'
_computing_data_collection 'APEX2 (Bruker, 2007)'
_computing_data_reduction 'SAINT-NT (Bruker, 2007)'
_computing_molecular_graphics 'ORTEP-3 (Farrugia, 1997)'
_computing_publication_material 'SHELXTL (Sheldrick, 2008)'
_computing_structure_refinement 'SHELXL97 (Sheldrick, 2008)'
_computing_structure_solution 'SHELXS97 (Sheldrick, 2008)'
_diffrn_ambient_temperature 153(2)
_diffrn_measured_fraction_theta_full 1.000
_diffrn_measured_fraction_theta_max 1.000
_diffrn_measurement_device_type 'Bruker APEXII CCD area-detector'
_diffrn_measurement_method '\f and \w scans'
_diffrn_radiation_monochromator graphite
_diffrn_radiation_source 'fine-focus sealed tube'
_diffrn_radiation_type MoK\a
_diffrn_radiation_wavelength 0.71073
_diffrn_reflns_av_R_equivalents 0.0201
_diffrn_reflns_av_sigmaI/netI 0.0103
_diffrn_reflns_limit_h_max 10
_diffrn_reflns_limit_h_min -10
_diffrn_reflns_limit_k_max 13
_diffrn_reflns_limit_k_min -13
_diffrn_reflns_limit_l_max 15
_diffrn_reflns_limit_l_min -15
_diffrn_reflns_number 19574
_diffrn_reflns_theta_full 29.45
_diffrn_reflns_theta_max 29.45
_diffrn_reflns_theta_min 2.09
_diffrn_standards_decay_% 0
_exptl_absorpt_coefficient_mu 0.105
_exptl_absorpt_correction_T_max 0.9620
_exptl_absorpt_correction_T_min 0.9414
_exptl_absorpt_correction_type multi-scan
_exptl_absorpt_process_details '(SADABS; Bruker, 2007)'
_exptl_crystal_colour colourless
_exptl_crystal_density_diffrn 1.339
_exptl_crystal_density_method 'not measured'
_exptl_crystal_description irregular
_exptl_crystal_F_000 348
_exptl_crystal_size_max 0.58
_exptl_crystal_size_mid 0.51
_exptl_crystal_size_min 0.37
_refine_diff_density_max 0.209
_refine_diff_density_min -0.174
_refine_ls_extinction_method none
_refine_ls_goodness_of_fit_ref 1.054
_refine_ls_hydrogen_treatment mixed
_refine_ls_matrix_type full
_refine_ls_number_parameters 223
_refine_ls_number_reflns 2260
_refine_ls_number_restraints 4
_refine_ls_restrained_S_all 1.054
_refine_ls_R_factor_all 0.0333
_refine_ls_R_factor_gt 0.0311
_refine_ls_shift/su_max 0.000
_refine_ls_shift/su_mean 0.000
_refine_ls_structure_factor_coef Fsqd
_refine_ls_weighting_details 'calc w=1/[\s^2^(Fo^2^)+(0.0565P)^2^+0.1330P] where P=(Fo^2^+2Fc^2^)/3'
_refine_ls_weighting_scheme calc
_refine_ls_wR_factor_gt 0.0890
_refine_ls_wR_factor_ref 0.0915
_reflns_number_gt 2157
_reflns_number_total 2260
_reflns_threshold_expression I>2sigma(I)
_cod_data_source_file fy2048.cif
_cod_data_source_block I
_cod_original_sg_symbol_H-M 'P n'
_cod_database_code 2235800
_cod_database_fobs_code 2235800

loop_
_symmetry_equiv_pos_as_xyz
'x, y, z'
'x+1/2, -y, z+1/2'

loop_
_atom_site_type_symbol
_atom_site_label
_atom_site_fract_x
_atom_site_fract_y
_atom_site_fract_z
_atom_site_U_iso_or_equiv
_atom_site_adp_type
_atom_site_calc_flag
_atom_site_refinement_flags
_atom_site_occupancy
_atom_site_symmetry_multiplicity
O O1 0.25655(18) 0.55493(13) 0.50464(13) 0.0305(3) Uani d . 1 1
O O2 0.43465(18) 0.57438(14) 0.69541(12) 0.0288(3) Uani d . 1 1
H H2 0.3800 0.6484 0.6961 0.043 Uiso calc R 1 1
O O3 0.55866(19) -0.12115(13) 0.49500(12) 0.0293(3) Uani d . 1 1
H H3 0.6119 -0.1963 0.4984 0.044 Uiso calc R 1 1
O O4 0.72462(18) -0.09748(14) 0.69012(12) 0.0289(3) Uani d . 1 1
N N1 0.2490(2) 0.31517(16) 0.38262(14) 0.0282(3) Uani d D 1 1
H H1A 0.214(3) 0.3941(14) 0.385(3) 0.035(6) Uiso d D 1 1
H H1B 0.228(4) 0.259(3) 0.323(2) 0.057(9) Uiso d D 1 1
C C1 0.4280(2) 0.36183(18) 0.59253(14) 0.0197(3) Uani d . 1 1
C C2 0.3678(2) 0.27585(15) 0.48708(14) 0.0188(3) Uani d . 1 1
C C3 0.4335(2) 0.14046(16) 0.49115(14) 0.0197(3) Uani d . 1 1
H H3A 0.3961 0.0818 0.4206 0.024 Uiso calc R 1 1
C C4 0.5515(2) 0.09231(17) 0.59659(14) 0.0196(3) Uani d . 1 1
C C5 0.6101(2) 0.17684(18) 0.70191(15) 0.0227(3) Uani d . 1 1
H H5 0.6911 0.1433 0.7742 0.027 Uiso calc R 1 1
C C6 0.5478(2) 0.30979(17) 0.69856(15) 0.0224(3) Uani d . 1 1
H H6 0.5868 0.3675 0.7696 0.027 Uiso calc R 1 1
C C7 0.3648(2) 0.50511(16) 0.59147(16) 0.0215(3) Uani d . 1 1
C C8 0.6191(2) -0.05168(17) 0.59927(15) 0.0217(3) Uani d . 1 1
O O1A 0.7117(2) 0.64886(15) 0.48597(13) 0.0359(3) Uani d . 1 1
N N1A 0.8832(2) 0.48490(17) 0.59960(15) 0.0275(3) Uani d . 1 1
C C1A 0.8124(3) 0.60873(19) 0.58446(17) 0.0288(4) Uani d . 1 1
H H1AA 0.8403 0.6708 0.6532 0.035 Uiso calc R 1 1
C C2A 0.9926(3) 0.4434(2) 0.7207(2) 0.0346(4) Uani d . 1 1
H H2A1 0.9982 0.5183 0.7815 0.052 Uiso calc R 1 1
H H2A2 1.1110 0.4224 0.7109 0.052 Uiso calc R 1 1
H H2A3 0.9421 0.3618 0.7512 0.052 Uiso calc R 1 1
C C3A 0.8513(3) 0.3853(2) 0.49843(19) 0.0342(4) Uani d . 1 1
H H3A1 0.7960 0.4309 0.4192 0.051 Uiso calc R 1 1
H H3A2 0.7736 0.3132 0.5166 0.051 Uiso calc R 1 1
H H3A3 0.9628 0.3446 0.4910 0.051 Uiso calc R 1 1
O O1B 0.2883(2) 0.80983(15) 0.70391(14) 0.0362(3) Uani d . 1 1
N N1B 0.10043(19) 0.96613(16) 0.59172(15) 0.0258(3) Uani d . 1 1
C C1B 0.1865(2) 0.84831(19) 0.60504(18) 0.0284(4) Uani d . 1 1
H H1BA 0.1694 0.7890 0.5342 0.034 Uiso calc R 1 1
C C2B 0.1191(3) 1.0619(2) 0.6961(2) 0.0347(4) Uani d . 1 1
H H2B1 0.1608 1.0127 0.7756 0.052 Uiso calc R 1 1
H H2B2 0.0053 1.1041 0.6951 0.052 Uiso calc R 1 1
H H2B3 0.2037 1.1334 0.6878 0.052 Uiso calc R 1 1
C C3B -0.0088(3) 1.0077(2) 0.47142(19) 0.0334(4) Uani d . 1 1
H H3B1 0.0445 1.0868 0.4392 0.050 Uiso calc R 1 1
H H3B2 -0.1254 1.0328 0.4823 0.050 Uiso calc R 1 1
H H3B3 -0.0190 0.9315 0.4115 0.050 Uiso calc R 1 1

loop_
_atom_site_aniso_label
_atom_site_aniso_U_11
_atom_site_aniso_U_22
_atom_site_aniso_U_33
_atom_site_aniso_U_12
_atom_site_aniso_U_13
_atom_site_aniso_U_23
O1 0.0356(7) 0.0217(6) 0.0287(7) 0.0068(5) -0.0045(5) -0.0052(5)
O2 0.0347(7) 0.0224(6) 0.0248(6) 0.0032(5) -0.0028(5) -0.0082(5)
O3 0.0399(7) 0.0205(6) 0.0232(6) 0.0087(5) -0.0018(5) -0.0003(5)
O4 0.0360(7) 0.0214(6) 0.0246(6) 0.0041(5) -0.0028(5) 0.0039(5)
N1 0.0353(8) 0.0219(6) 0.0209(6) 0.0074(6) -0.0069(5) -0.0031(5)
C1 0.0210(7) 0.0202(8) 0.0167(6) -0.0003(5) 0.0018(5) -0.0022(5)
C2 0.0206(7) 0.0179(7) 0.0167(6) 0.0009(5) 0.0019(5) -0.0005(5)
C3 0.0224(7) 0.0186(7) 0.0161(6) 0.0004(5) 0.0002(5) -0.0003(5)
C4 0.0229(7) 0.0167(7) 0.0185(7) 0.0016(5) 0.0032(6) 0.0020(5)
C5 0.0247(7) 0.0239(8) 0.0171(6) 0.0015(6) -0.0002(6) 0.0011(6)
C6 0.0246(7) 0.0236(7) 0.0177(7) -0.0001(6) 0.0023(6) -0.0029(6)
C7 0.0237(7) 0.0181(7) 0.0222(7) -0.0007(6) 0.0041(6) -0.0045(6)
C8 0.0244(8) 0.0207(8) 0.0191(7) -0.0002(6) 0.0031(6) 0.0033(6)
O1A 0.0498(9) 0.0278(7) 0.0260(7) 0.0144(6) -0.0001(6) -0.0016(5)
N1A 0.0289(8) 0.0272(8) 0.0258(7) 0.0055(6) 0.0050(6) 0.0009(6)
C1A 0.0348(9) 0.0243(8) 0.0262(8) 0.0052(7) 0.0046(7) -0.0012(6)
C2A 0.0313(9) 0.0363(10) 0.0340(10) 0.0089(8) 0.0030(8) 0.0063(8)
C3A 0.0427(11) 0.0266(9) 0.0341(10) 0.0100(8) 0.0104(8) -0.0024(7)
O1B 0.0456(8) 0.0271(7) 0.0320(7) 0.0090(6) 0.0007(6) -0.0055(5)
N1B 0.0258(7) 0.0237(7) 0.0268(7) 0.0012(6) 0.0036(6) -0.0039(6)
C1B 0.0334(9) 0.0226(8) 0.0288(9) -0.0008(7) 0.0065(7) -0.0060(6)
C2B 0.0369(10) 0.0308(9) 0.0333(9) 0.0062(7) 0.0015(8) -0.0121(8)
C3B 0.0313(9) 0.0395(11) 0.0276(9) 0.0061(8) 0.0031(7) -0.0006(8)

loop_
_atom_type_symbol
_atom_type_description
_atom_type_scat_dispersion_real
_atom_type_scat_dispersion_imag
_atom_type_scat_source
C C 0.0033 0.0000 'International Tables Vol C Tables 4.2.6.8 and 6.1.1.4'
H H 0.0000 0.0000 'International Tables Vol C Tables 4.2.6.8 and 6.1.1.4'
N N 0.0061 0.0000 'International Tables Vol C Tables 4.2.6.8 and 6.1.1.4'
O O 0.0106 0.0000 'International Tables Vol C Tables 4.2.6.8 and 6.1.1.4'

loop_
_geom_angle_atom_site_label_1
_geom_angle_atom_site_label_2
_geom_angle_atom_site_label_3
_geom_angle
C7 O2 H2 109.5
C8 O3 H3 109.5
C2 N1 H1A 114(2)
C2 N1 H1B 116(2)
H1A N1 H1B 130(3)
C6 C1 C2 119.41(14)
C6 C1 C7 120.36(14)
C2 C1 C7 120.23(14)
N1 C2 C3 117.82(14)
N1 C2 C1 123.73(14)
C3 C2 C1 118.44(14)
C4 C3 C2 120.82(14)
C4 C3 H3A 119.6
C2 C3 H3A 119.6
C3 C4 C5 120.90(15)
C3 C4 C8 120.03(14)
C5 C4 C8 119.07(14)
C6 C5 C4 118.77(14)
C6 C5 H5 120.6
C4 C5 H5 120.6
C5 C6 C1 121.65(15)
C5 C6 H6 119.2
C1 C6 H6 119.2
O1 C7 O2 122.68(15)
O1 C7 C1 123.64(14)
O2 C7 C1 113.67(15)
O4 C8 O3 123.85(16)
O4 C8 C4 121.95(15)
O3 C8 C4 114.17(14)
C1A N1A C3A 121.45(17)
C1A N1A C2A 120.58(16)
C3A N1A C2A 117.94(16)
O1A C1A N1A 124.11(17)
O1A C1A H1AA 117.9
N1A C1A H1AA 117.9
N1A C2A H2A1 109.5
N1A C2A H2A2 109.5
H2A1 C2A H2A2 109.5
N1A C2A H2A3 109.5
H2A1 C2A H2A3 109.5
H2A2 C2A H2A3 109.5
N1A C3A H3A1 109.5
N1A C3A H3A2 109.5
H3A1 C3A H3A2 109.5
N1A C3A H3A3 109.5
H3A1 C3A H3A3 109.5
H3A2 C3A H3A3 109.5
C1B N1B C3B 121.47(16)
C1B N1B C2B 120.93(16)
C3B N1B C2B 117.53(15)
O1B C1B N1B 124.52(17)
O1B C1B H1BA 117.7
N1B C1B H1BA 117.7
N1B C2B H2B1 109.5
N1B C2B H2B2 109.5
H2B1 C2B H2B2 109.5
N1B C2B H2B3 109.5
H2B1 C2B H2B3 109.5
H2B2 C2B H2B3 109.5
N1B C3B H3B1 109.5
N1B C3B H3B2 109.5
H3B1 C3B H3B2 109.5
N1B C3B H3B3 109.5
H3B1 C3B H3B3 109.5
H3B2 C3B H3B3 109.5

loop_
_geom_bond_atom_site_label_1
_geom_bond_atom_site_label_2
_geom_bond_distance
O1 C7 1.219(2)
O2 C7 1.326(2)
O2 H2 0.8400
O3 C8 1.316(2)
O3 H3 0.8400
O4 C8 1.221(2)
N1 C2 1.352(2)
N1 H1A 0.820(10)
N1 H1B 0.837(10)
C1 C6 1.407(2)
C1 C2 1.414(2)
C1 C7 1.481(2)
C2 C3 1.413(2)
C3 C4 1.383(2)
C3 H3A 0.9500
C4 C5 1.403(2)
C4 C8 1.498(2)
C5 C6 1.382(2)
C5 H5 0.9500
C6 H6 0.9500
O1A C1A 1.242(2)
N1A C1A 1.323(2)
N1A C3A 1.448(3)
N1A C2A 1.458(2)
C1A H1AA 0.9500
C2A H2A1 0.9800
C2A H2A2 0.9800
C2A H2A3 0.9800
C3A H3A1 0.9800
C3A H3A2 0.9800
C3A H3A3 0.9800
O1B C1B 1.244(2)
N1B C1B 1.323(2)
N1B C3B 1.451(3)
N1B C2B 1.454(2)
C1B H1BA 0.9500
C2B H2B1 0.9800
C2B H2B2 0.9800
C2B H2B3 0.9800
C3B H3B1 0.9800
C3B H3B2 0.9800
C3B H3B3 0.9800

loop_
_geom_hbond_atom_site_label_D
_geom_hbond_atom_site_label_H
_geom_hbond_atom_site_label_A
_geom_hbond_site_symmetry_A
_geom_hbond_distance_DH
_geom_hbond_distance_HA
_geom_hbond_distance_DA
_geom_hbond_angle_DHA
N1 H1A O1 1 0.81(3) 2.03(3) 2.685(2) 138(3)
N1 H1B O4 2_454 0.84(2) 2.14(3) 2.960(2) 169(3)
O3 H3 O1A 1_545 0.84 1.72 2.5549(19) 172.7
O2 H2 O1B 1 0.84 1.74 2.577(2) 174
C1A H1AA O4 1_565 0.95 2.50 3.219(2) 132.6
C1B H1BA O1 1 0.95 2.42 3.155(2) 133.6
C3 H3A O4 2_454 0.95 2.57 3.344(2) 138.8

loop_
_geom_torsion_atom_site_label_1
_geom_torsion_atom_site_label_2
_geom_torsion_atom_site_label_3
_geom_torsion_atom_site_label_4
_geom_torsion
C6 C1 C2 N1 177.95(16)
C7 C1 C2 N1 -1.7(2)
C6 C1 C2 C3 -1.3(2)
C7 C1 C2 C3 179.05(15)
N1 C2 C3 C4 -178.14(15)
C1 C2 C3 C4 1.1(2)
C2 C3 C4 C5 -0.5(2)
C2 C3 C4 C8 179.80(15)
C3 C4 C5 C6 -0.1(2)
C8 C4 C5 C6 179.68(16)
C4 C5 C6 C1 -0.1(3)
C2 C1 C6 C5 0.8(2)
C7 C1 C6 C5 -179.54(16)
C6 C1 C7 O1 -177.30(17)
C2 C1 C7 O1 2.4(3)
C6 C1 C7 O2 1.5(2)
C2 C1 C7 O2 -178.78(15)
C3 C4 C8 O4 179.29(16)
C5 C4 C8 O4 -0.5(2)
C3 C4 C8 O3 1.0(2)
C5 C4 C8 O3 -178.70(15)
C3A N1A C1A O1A 1.7(3)
C2A N1A C1A O1A -176.6(2)
C3B N1B C1B O1B 176.51(18)
C2B N1B C1B O1B -0.4(3)

loop_
_cod_related_entry_id
_cod_related_entry_database
_cod_related_entry_code
1 ChemSpider 30657956
